data_2004689
loop_
_publ_author_name
'Parker, O. J.'
'Harvey, R. M.'
'Breneman, G. L.'

_publ_section_title
;
 Di-\m-phosphinato-bis[(1,10-phenanthroline)copper(II)] Nitrate,
 [Cu~2~(H~2~PO~2~)~2~(phen)~2~](NO~3~)~2~
;
_journal_issue 4
_journal_name_full 'Acta Crystallographica Section C'
_journal_page_first 871
_journal_page_last 873
_journal_paper_doi 10.1107/S0108270195010675
_journal_volume 52
_journal_year 1996
_chemical_formula_iupac '[Cu2 (H2 P O2)2 (C12 H8 N2)2](N O3)2'
_chemical_formula_moiety 'C12 H10 Cu N3 O5 P'
_chemical_formula_structural '[Cu2 (H2 P O2)2 (C12 N2 H8)2](N O3)2'
_chemical_formula_sum 'C12 H10 Cu N3 O5 P'
_chemical_formula_weight 741.496
_symmetry_cell_setting monoclinic
_symmetry_space_group_name_H-M 'P 1 21/c 1'
_atom_type_scat_source
;
Cromer & Mann (1968) and
International Tables for X-ray Crystallography (1974, Vol. IV)
;
_cell_angle_alpha 90
_cell_angle_beta 109.43(1)
_cell_angle_gamma 90
_cell_formula_units_Z 2
_cell_length_a 6.759(2)
_cell_length_b 13.803(1)
_cell_length_c 15.124(3)
_cell_measurement_reflns_used 25
_cell_measurement_temperature 293
_cell_measurement_theta_max 24.86
_cell_measurement_theta_min 22.58
_cell_volume 1330.6(5)
_computing_cell_refinement 'CAD-4 Software'
_computing_data_collection 'CAD-4 Software (Enraf-Nonius, 1989)'
_computing_data_reduction 'MolEN (Fair, 1990)'
_computing_molecular_graphics SHELXTL/PC
_computing_publication_material MolEN
_computing_structure_refinement MolEN
_computing_structure_solution 'SHELXTL/PC (Sheldrick, 1990)'
_diffrn_measurement_device 'Enraf-Nonius CAD-4'
_diffrn_measurement_method \q/2\q
_diffrn_radiation_type MoK\a
_diffrn_radiation_wavelength 0.71073
_diffrn_reflns_av_R_equivalents 0.015
_diffrn_reflns_limit_h_max 7
_diffrn_reflns_limit_h_min -7
_diffrn_reflns_limit_k_max 16
_diffrn_reflns_limit_k_min 0
_diffrn_reflns_limit_l_max 17
_diffrn_reflns_limit_l_min 0
_diffrn_reflns_number 2522
_diffrn_reflns_theta_max 25.0
_diffrn_standards_decay_% 1.85
_diffrn_standards_interval_time 167
_diffrn_standards_number 1
_exptl_absorpt_coefficient_mu 1.79
_exptl_absorpt_correction_T_max 0.999
_exptl_absorpt_correction_T_min 0.663
_exptl_absorpt_correction_type '\y scans'
_exptl_crystal_colour blue
_exptl_crystal_density_diffrn 1.851
_exptl_crystal_description plate
_exptl_crystal_size_max 0.50
_exptl_crystal_size_mid 0.40
_exptl_crystal_size_min 0.10
_refine_diff_density_max 0.30
_refine_diff_density_min -0.34
_refine_ls_extinction_method none
_refine_ls_goodness_of_fit_obs 2.55
_refine_ls_hydrogen_treatment 'H atoms refined as riding'
_refine_ls_number_parameters 209
_refine_ls_number_reflns 2199
_refine_ls_R_factor_obs 0.029
_refine_ls_shift/esd_max 0.01
_refine_ls_structure_factor_coef F
_refine_ls_weighting_details 'w = 1/[\s^2^(F) + 0.0004F^2^]'
_refine_ls_weighting_scheme calc
_refine_ls_wR_factor_obs 0.054
_reflns_number_observed 2199
_reflns_number_total 2330
_reflns_observed_criterion >3\s(I)
_cod_data_source_file bk1160.cif
_cod_data_source_block structure
_cod_depositor_comments
;
 Adding _atom_site_type_symbol label and values.

 Antanas Vaitkus
 2013-04-02

The following automatic conversions were performed:

'_refine_ls_weighting_scheme' value 'calc w = 1/[\s^2^(F) +
0.0004F^2^]' was changed to 'calc'. New tag
'_refine_ls_weighting_details' was created. The value of the new tag
was set to 'w = 1/[\s^2^(F) + 0.0004F^2^]'.

Automatic conversion script
Id: cif_fix_values 3143 2015-03-26 13:38:13Z robertas 
;
_cod_original_cell_volume 1330.7(4)
_cod_original_sg_symbol_H-M 'P 21/c'
_cod_database_code 2004689

loop_
_atom_site_aniso_label
_atom_site_aniso_U_11
_atom_site_aniso_U_22
_atom_site_aniso_U_33
_atom_site_aniso_U_12
_atom_site_aniso_U_13
_atom_site_aniso_U_23
Cu 0.0454(2) 0.01790(10) 0.02760(10) -0.00109(9) 0.00460(10) 0.00137(9)
P 0.0345(3) 0.0261(3) 0.0467(3) -0.0023(2) 0.0005(2) 0.0086(3)
O1 0.0589(9) 0.0249(7) 0.0332(7) 0.0051(7) 0.0119(6) 0.0055(6)
O2 0.0511(8) 0.0228(7) 0.0310(7) -0.0037(7) 0.0035(6) 0.0033(6)
O3 0.0600(10) 0.0460(10) 0.111(2) -0.0030(10) 0.0330(10) -0.0040(10)
O4 0.0640(10) 0.0690(10) 0.0600(10) 0.0130(10) 0.0191(8) 0.0180(10)
O5 0.0650(10) 0.0620(10) 0.0411(9) 0.0010(10) 0.0059(8) -0.0048(9)
N1 0.0346(8) 0.0239(8) 0.0336(8) 0.0014(8) 0.0063(6) -0.0008(8)
N2 0.0328(7) 0.0258(8) 0.0291(7) 0.0044(7) 0.0105(6) 0.0014(7)
N3 0.0448(9) 0.0350(10) 0.0490(10) 0.0055(8) 0.0182(7) -0.0029(9)
C1 0.0440(10) 0.0360(10) 0.0350(10) 0.0060(10) 0.0013(9) -0.0020(10)
C2 0.0400(10) 0.0450(10) 0.0450(10) 0.0060(10) 0.0000(10) -0.0120(10)
C3 0.0328(9) 0.0380(10) 0.0600(10) -0.0060(10) 0.0131(8) -0.0200(10)
C4 0.0272(8) 0.0300(10) 0.0560(10) -0.0012(8) 0.0158(7) -0.0110(10)
C5 0.0401(9) 0.0260(10) 0.0870(10) -0.0070(9) 0.0350(8) -0.0050(10)
C6 0.0520(10) 0.0280(10) 0.0670(10) 0.0003(9) 0.0349(8) 0.0090(10)
C7 0.0426(9) 0.0320(10) 0.0510(10) 0.0062(9) 0.0284(7) 0.0078(9)
C8 0.0660(10) 0.0450(10) 0.0430(10) 0.0130(10) 0.0285(8) 0.0170(10)
C9 0.0660(10) 0.0510(10) 0.0300(10) 0.0120(10) 0.0165(9) 0.0070(10)
C10 0.0440(10) 0.0360(10) 0.0340(10) 0.0060(10) 0.0129(8) -0.0018(9)
C11 0.0314(8) 0.0240(10) 0.0368(9) 0.0033(8) 0.0165(6) 0.0024(8)
C12 0.0282(8) 0.0223(9) 0.0410(10) 0.0019(8) 0.0132(7) -0.0020(8)

loop_
_atom_site_label
_atom_site_type_symbol
_atom_site_fract_x
_atom_site_fract_y
_atom_site_fract_z
_atom_site_B_iso_or_equiv
Cu Cu 0.50123(4) 0.18042(2) 0.46019(2) 2.544(6)
P P 0.74789(9) 0.00741(4) 0.58822(5) 3.08(1)
O1 O 0.5979(3) 0.0914(1) 0.5642(1) 3.15(3)
O2 O 0.6725(3) -0.0827(1) 0.6233(1) 2.96(3)
O3 O -0.1377(3) 0.1508(2) 0.4167(2) 5.62(6)
O4 O -0.0571(3) 0.2804(2) 0.3573(2) 5.10(5)
O5 O 0.1533(3) 0.2277(2) 0.4877(1) 4.64(5)
N1 N 0.6576(3) 0.2914(1) 0.5386(1) 2.52(4)
N2 N 0.4431(3) 0.2783(1) 0.3580(1) 2.31(3)
N3 N -0.0153(3) 0.2200(2) 0.4204(2) 3.33(4)
C1 C 0.7563(4) 0.2963(2) 0.6305(2) 3.26(5)
C2 C 0.8575(4) 0.3801(2) 0.6742(2) 3.69(5)
C3 C 0.8581(4) 0.4602(2) 0.6212(2) 3.49(5)
C4 C 0.7541(3) 0.4583(2) 0.5238(2) 2.93(4)
C5 C 0.7393(3) 0.5386(2) 0.4620(2) 3.74(5)
C6 C 0.6328(4) 0.5306(2) 0.3695(2) 3.55(5)
C7 C 0.5277(3) 0.4428(2) 0.3294(2) 3.05(4)
C8 C 0.4081(4) 0.4311(2) 0.2344(2) 3.85(5)
C9 C 0.3099(4) 0.3435(2) 0.2037(2) 3.84(5)
C10 C 0.3312(4) 0.2687(2) 0.2683(2) 3.01(5)
C11 C 0.5387(3) 0.3639(2) 0.3876(1) 2.33(4)
C12 C 0.6549(3) 0.3711(2) 0.4864(2) 2.37(4)
H1 H 0.757 0.241 0.669 5.1(7)
H2 H 0.929 0.381 0.741 4.8(7)
H3 H 0.928 0.518 0.651 4.3(6)
H5 H 0.806 0.599 0.488 3.5(6)
H6 H 0.626 0.585 0.329 4.6(7)
H8 H 0.393 0.484 0.191 4.3(6)
H9 H 0.230 0.334 0.139 4.4(7)
H10 H 0.260 0.208 0.247 4.0(6)
Ha H 0.913 0.035 0.651 4.7(7)
Hb H 0.790 -0.015 0.515 2.6(5)

loop_
_geom_angle_atom_site_label_1
_geom_angle_atom_site_label_2
_geom_angle_atom_site_label_3
_geom_angle
_geom_angle_publ_flag
O1 Cu O2' 93.14(7) yes
O1 Cu N1 92.04(8) yes
O1 Cu N2 171.99(8) yes
O2' Cu N1 173.94(7) yes
O2' Cu N2 92.65(8) yes
O3' Cu O1 90.78(8) yes
O3' Cu O2' 97.63(8) yes
O3' Cu N1 85.44(8) yes
O3' Cu N2 82.96(8) yes
O3' Cu O5 172.72(8) yes
O5 Cu O1 96.22(8) yes
O5 Cu O2' 84.01(8) yes
O5 Cu N1 92.30(8) yes
O5 Cu N2 89.89(8) yes
N1 Cu N2 82.52(8) yes
O1 P O2 116.20(10) yes
Cu O1 P 134.90(10) yes
Cu O2' P' 123.00(10) yes
Cu N1 C1 129.7(2) yes
Cu N1 C12 111.9(2) yes
C1 N1 C12 118.4(2) yes
Cu N2 C10 128.8(2) yes
N2 C11 C12 116.1(2) yes
C7 C11 C12 120.0(2) yes
Cu N2 C11 112.8(2) yes
C10 N2 C11 118.4(2) yes
O3 N3 O4 120.3(3) yes
O3 N3 O5 120.7(3) yes
O4 N3 O5 119.0(3) yes
N1 C1 C2 122.3(3) yes
C1 C2 C3 119.4(3) yes
C2 C3 C4 120.1(2) yes
C3 C4 C5 124.8(3) yes
C3 C4 C12 116.4(3) yes
C5 C4 C12 118.7(2) yes
C4 C5 C6 120.7(2) yes
C5 C6 C7 121.8(3) yes
C6 C7 C8 124.5(3) yes
C6 C7 C11 118.7(3) yes
C8 C7 C11 116.7(3) yes
C7 C8 C9 119.6(3) yes
C8 C9 C10 119.0(3) yes
N2 C10 C9 122.4(3) yes
N2 C11 C7 123.9(2) yes
N1 C12 C4 123.4(2) yes
N1 C12 C11 116.5(2) yes
C4 C12 C11 120.0(2) yes

loop_
_geom_bond_atom_site_label_1
_geom_bond_atom_site_label_2
_geom_bond_distance
_geom_bond_publ_flag
Cu O1 1.931(2) yes
Cu O2' 1.951(2) yes
Cu O3 2.761(2) yes
Cu O5 2.604(2) yes
Cu N1 2.009(2) yes
Cu N2 1.990(2) yes
P O1 1.503(2) yes
P O2 1.506(2) yes
O3 N3 1.252(3) yes
O4 N3 1.227(3) yes
O5 N3 1.254(3) yes
N1 C1 1.328(3) yes
N1 C12 1.351(3) yes
N2 C10 1.323(3) yes
N2 C11 1.350(3) yes
C1 C2 1.393(4) yes
C2 C3 1.366(4) yes
C3 C4 1.406(4) yes
C4 C5 1.432(4) yes
C4 C12 1.402(3) yes
C5 C6 1.349(5) yes
C6 C7 1.433(4) yes
C7 C8 1.404(4) yes
C7 C11 1.388(3) yes
C8 C9 1.383(5) yes
C9 C10 1.395(4) yes
C11 C12 1.441(3) yes
